data_7225457
loop_
_publ_author_name
'Dong, Ruo-Ting'
'Chen, Xin-Li'
'Cui, Xiao'
'Chen, Su-Su'
'Shen, Mo-Yuan'
'Li, Chu-Wen'
'Li, Qian-Hong'
'Hu, Ming-Yuan'
'Huang, Lan-Fen'
'Deng, Hong'

_publ_section_title
;
 Copper(i)--lanthanide(iii) heterometallic metal--organic frameworks
 constructed from 3-(3-pyridyl)acrylic acid: syntheses, structures, and
 properties
;
_journal_issue 29
_journal_name_full CrystEngComm
_journal_page_first 5547
_journal_paper_doi 10.1039/C6CE00637J
_journal_volume 18
_journal_year 2016
_chemical_formula_moiety 'C24 H24 Cl3 Cu3 N3 O8 Tb, O'
_chemical_formula_sum 'C24 H24 Cl3 Cu3 N3 O9 Tb'
_chemical_formula_weight 954.33
_space_group_crystal_system triclinic
_space_group_IT_number 2
_space_group_name_Hall '-P 1'
_space_group_name_H-M_alt 'P -1'
_symmetry_space_group_name_Hall '-P 1'
_symmetry_space_group_name_H-M 'P -1'
_atom_sites_solution_hydrogens mixed
_audit_creation_date 2016-05-29
_audit_creation_method
;
Olex2 1.2
(compiled 2016.02.19 svn.r3266 for OlexSys, GUI svn.r5155)
;
_audit_update_record
;
2016-06-02 deposited with the CCDC.
2016-06-06 downloaded from the CCDC.
;
_cell_angle_alpha 97.029(2)
_cell_angle_beta 98.260(2)
_cell_angle_gamma 107.433(2)
_cell_formula_units_Z 2
_cell_length_a 9.7468(13)
_cell_length_b 13.1256(17)
_cell_length_c 13.1381(17)
_cell_measurement_reflns_used 5752
_cell_measurement_temperature 296(2)
_cell_measurement_theta_max 25.396
_cell_measurement_theta_min 2.083
_cell_volume 1562.4(4)
_computing_cell_refinement 'Apex2 (Bruker, 2005)'
_computing_data_collection 'Apex2 (Bruker, 2005)'
_computing_data_reduction 'Apex2 (Bruker, 2005)'
_computing_molecular_graphics 'Olex2 (Dolomanov et al., 2009)'
_computing_publication_material 'Olex2 (Dolomanov et al., 2009)'
_computing_structure_refinement 'ShelXL (Sheldrick, 2015)'
_computing_structure_solution 'SHELXTL 6.12 (Bruker, 2000-2003)'
_diffrn_ambient_temperature 296.15
_diffrn_measured_fraction_theta_full 0.982
_diffrn_measured_fraction_theta_max 0.982
_diffrn_measurement_device_type 'Bruker AXS SMART APEX CCD diffractometer'
_diffrn_measurement_method '\w scans'
_diffrn_radiation_type MoK\a
_diffrn_radiation_wavelength 0.71073
_diffrn_reflns_av_R_equivalents 0.0232
_diffrn_reflns_av_unetI/netI 0.0445
_diffrn_reflns_Laue_measured_fraction_full 0.982
_diffrn_reflns_Laue_measured_fraction_max 0.982
_diffrn_reflns_limit_h_max 11
_diffrn_reflns_limit_h_min -11
_diffrn_reflns_limit_k_max 15
_diffrn_reflns_limit_k_min -8
_diffrn_reflns_limit_l_max 15
_diffrn_reflns_limit_l_min -15
_diffrn_reflns_number 8231
_diffrn_reflns_point_group_measured_fraction_full 0.982
_diffrn_reflns_point_group_measured_fraction_max 0.982
_diffrn_reflns_theta_full 25.242
_diffrn_reflns_theta_max 25.396
_diffrn_reflns_theta_min 2.083
_diffrn_source 'fine-focus sealed tube'
_exptl_absorpt_coefficient_mu 4.559
_exptl_absorpt_correction_type multi-scan
_exptl_absorpt_process_details 'Apex2 (Bruker, 2005)'
_exptl_crystal_density_diffrn 2.024
_exptl_crystal_description green
_exptl_crystal_F_000 924
_exptl_crystal_size_max 0.30
_exptl_crystal_size_mid 0.20
_exptl_crystal_size_min 0.20
_exptl_transmission_factor_max 0.402
_exptl_transmission_factor_min 0.348
_refine_diff_density_max 1.697
_refine_diff_density_min -2.714
_refine_diff_density_rms 0.150
_refine_ls_extinction_method none
_refine_ls_goodness_of_fit_ref 1.067
_refine_ls_hydrogen_treatment constr
_refine_ls_matrix_type full
_refine_ls_number_parameters 400
_refine_ls_number_reflns 5650
_refine_ls_number_restraints 0
_refine_ls_restrained_S_all 1.067
_refine_ls_R_factor_all 0.0512
_refine_ls_R_factor_gt 0.0453
_refine_ls_shift/su_max 0.002
_refine_ls_shift/su_mean 0.000
_refine_ls_structure_factor_coef Fsqd
_refine_ls_weighting_details 'w=1/[\s^2^(Fo^2^)+(0.0606P)^2^+5.9457P] where P=(Fo^2^+2Fc^2^)/3'
_refine_ls_weighting_scheme calc
_refine_ls_wR_factor_gt 0.1154
_refine_ls_wR_factor_ref 0.1200
_reflns_Friedel_coverage 0.000
_reflns_number_gt 4999
_reflns_number_total 5752
_reflns_threshold_expression 'I > 2\s(I)'
_cod_data_source_file c6ce00637j2.cif
_cod_data_source_block 4
_cod_depositor_comments 'Adding full bibliography for 7225454--7225470.cif.'
_cod_database_code 7225457
_shelx_space_group_comment
;
The symmetry employed for this shelxl refinement is uniquely defined
by the following loop, which should always be used as a source of
symmetry information in preference to the above space-group names.
They are only intended as comments.
;
_olex2_refinement_description
;
1. Fixed Uiso
 At 1.2 times of:
  All C(H) groups
 At 1.5 times of:
  All O(H,H) groups
2. Others
 Sof(O3WB)=1-FVAR(1)
 Sof(O3WA)=FVAR(1)
3.a Free rotating group:
 O3WB(O3WA)
3.b Rotating group:
 O1W(H1WA,H1WB), O2W(H2WA,H2WB)
3.c Aromatic/amide H refined with riding coordinates:
 C10(H10), C11(H11), C2(H2), C3(H3), C16(H16), C18(H18), C19(H19), C24(H24),
 C23(H23), C6(H6), C8(H8), C15(H15), C13(H13), C14(H14), C5(H5), C7(H7),
 C21(H21), C22(H22)
;
_shelx_shelxl_version_number 2014/7
_olex2_submission_special_instructions 'No special instructions were received'

loop_
_space_group_symop_operation_xyz
'x, y, z'
'-x, -y, -z'

loop_
_atom_site_label
_atom_site_type_symbol
_atom_site_fract_x
_atom_site_fract_y
_atom_site_fract_z
_atom_site_U_iso_or_equiv
_atom_site_adp_type
_atom_site_occupancy
_atom_site_site_symmetry_order
_atom_site_calc_flag
_atom_site_refinement_flags_posn
_atom_site_refinement_flags_occupancy
_atom_site_disorder_assembly
_atom_site_disorder_group
Tb1 Tb 0.75926(3) 1.00835(2) 0.51847(2) 0.02640(12) Uani 1 1 d . . A 1
Cu2 Cu 0.06340(18) 0.7113(2) 0.01435(18) 0.1433(9) Uani 1 1 d . . A 1
Cu1 Cu 0.16959(14) 0.70440(10) -0.21676(9) 0.0737(4) Uani 1 1 d . . A 1
Cu3 Cu -0.11183(12) 0.47824(12) -0.11485(11) 0.0774(4) Uani 1 1 d . . A 1
Cl1 Cl 0.1256(2) 0.56111(18) -0.08831(16) 0.0535(5) Uani 1 1 d . . A 1
Cl3 Cl 0.1258(3) 0.7102(2) 0.1801(2) 0.0823(8) Uani 1 1 d . . A 1
Cl2 Cl 0.0059(4) 0.8132(3) -0.0883(2) 0.0892(8) Uani 1 1 d . . A 1
O1W O 0.6863(5) 1.0631(4) 0.6818(4) 0.0407(11) Uani 1 1 d . . A 1
H1WA H 0.7503 1.1231 0.7160 0.061 Uiso 1 1 d GR . A 1
H1WB H 0.6801 1.0137 0.7204 0.061 Uiso 1 1 d GR . A 1
O1 O 0.9518(5) 1.1689(4) 0.5853(4) 0.0401(11) Uani 1 1 d . . A 1
O2W O 0.8989(5) 0.9598(4) 0.6631(4) 0.0406(11) Uani 1 1 d . . A 1
H2WA H 0.9149 1.0068 0.7224 0.061 Uiso 1 1 d GR . A 1
H2WB H 0.9863 0.9591 0.6504 0.061 Uiso 1 1 d GR . A 1
O3 O 0.6037(5) 0.9403(4) 0.3411(3) 0.0355(10) Uani 1 1 d . . A 1
O4 O 0.8235(5) 1.0561(4) 0.3513(3) 0.0355(10) Uani 1 1 d . . A 1
O5 O -0.5830(5) 0.1472(4) -0.5390(4) 0.0416(11) Uani 1 1 d . . A 1
O6 O -0.3617(6) 0.1317(4) -0.5097(4) 0.0487(13) Uani 1 1 d . . A 1
N3 N -0.0023(7) 0.6361(5) -0.3226(5) 0.0512(17) Uani 1 1 d . . A 1
N1 N 1.6896(7) 1.4829(6) 0.8482(6) 0.0566(18) Uani 1 1 d . . A 1
N2 N 0.3671(7) 0.7881(5) -0.1514(5) 0.0521(17) Uani 1 1 d . . A 1
C9 C 0.7047(7) 0.9903(5) 0.2969(5) 0.0326(14) Uani 1 1 d . . A 1
C17 C -0.4454(7) 0.1854(5) -0.5168(5) 0.0278(13) Uani 1 1 d . . A 1
C10 C 0.6877(8) 0.9700(6) 0.1825(5) 0.0390(16) Uani 1 1 d . . A 1
H10 H 0.7637 1.0081 0.1524 0.047 Uiso 1 1 calc R . A 1
C11 C 0.5701(8) 0.9006(6) 0.1208(5) 0.0394(16) Uani 1 1 d . . A 1
H11 H 0.4958 0.8642 0.1531 0.047 Uiso 1 1 calc R . A 1
C12 C 0.5435(8) 0.8742(6) 0.0063(5) 0.0401(16) Uani 1 1 d . . A 1
O2 O 1.1369(5) 1.1154(4) 0.5493(4) 0.0406(11) Uani 1 1 d . . A 1
C2 C 1.1880(7) 1.2772(5) 0.6708(6) 0.0397(16) Uani 1 1 d . . A 1
H2 H 1.1483 1.3255 0.7035 0.048 Uiso 1 1 calc R . A 1
C3 C 1.3310(7) 1.2980(5) 0.6920(5) 0.0379(16) Uani 1 1 d . . A 1
H3 H 1.3679 1.2479 0.6592 0.045 Uiso 1 1 calc R . A 1
C4 C 1.4377(8) 1.3930(6) 0.7629(6) 0.0450(18) Uani 1 1 d . . A 1
C16 C 0.4038(8) 0.8154(6) -0.0466(6) 0.0465(18) Uani 1 1 d . . A 1
H16 H 0.3309 0.7935 -0.0078 0.056 Uiso 1 1 calc R . A 1
C18 C -0.3854(7) 0.3056(5) -0.4973(6) 0.0374(15) Uani 1 1 d . . A 1
H18 H -0.4491 0.3437 -0.5156 0.045 Uiso 1 1 calc R . A 1
C19 C -0.2474(8) 0.3622(5) -0.4558(6) 0.0404(16) Uani 1 1 d . . A 1
H19 H -0.1814 0.3243 -0.4444 0.049 Uiso 1 1 calc R . A 1
C20 C -0.1917(8) 0.4809(6) -0.4264(6) 0.0416(16) Uani 1 1 d . . A 1
C24 C -0.0582(8) 0.5295(6) -0.3580(6) 0.0458(18) Uani 1 1 d . . A 1
H24 H -0.0051 0.4854 -0.3357 0.055 Uiso 1 1 calc R . A 1
C23 C -0.0780(10) 0.6997(6) -0.3556(7) 0.057(2) Uani 1 1 d . . A 1
H23 H -0.0392 0.7741 -0.3319 0.069 Uiso 1 1 calc R . A 1
C6 C 1.5081(13) 1.5621(10) 0.8785(12) 0.124(6) Uani 1 1 d . . A 1
H6 H 1.4846 1.6197 0.9114 0.149 Uiso 1 1 calc R . A 1
C8 C 1.5841(7) 1.3989(6) 0.7844(6) 0.0449(17) Uani 1 1 d . . A 1
H8 H 1.6107 1.3420 0.7532 0.054 Uiso 1 1 calc R . A 1
C15 C 0.4726(11) 0.8166(8) -0.2054(6) 0.066(3) Uani 1 1 d . . A 1
H15 H 0.4492 0.7962 -0.2778 0.079 Uiso 1 1 calc R . A 1
C13 C 0.6528(10) 0.9028(8) -0.0520(7) 0.067(3) Uani 1 1 d . . A 1
H13 H 0.7493 0.9401 -0.0194 0.080 Uiso 1 1 calc R . A 1
C14 C 0.6150(11) 0.8746(9) -0.1599(7) 0.079(3) Uani 1 1 d . . A 1
H14 H 0.6855 0.8949 -0.2010 0.095 Uiso 1 1 calc R . A 1
C5 C 1.4007(11) 1.4771(8) 0.8135(9) 0.084(4) Uani 1 1 d . . A 1
H5 H 1.3038 1.4760 0.8035 0.101 Uiso 1 1 calc R . A 1
C7 C 1.6501(11) 1.5620(8) 0.8949(10) 0.089(4) Uani 1 1 d . . A 1
H7 H 1.7212 1.6196 0.9403 0.107 Uiso 1 1 calc R . A 1
C21 C -0.2672(9) 0.5484(7) -0.4601(7) 0.057(2) Uani 1 1 d . . A 1
H21 H -0.3555 0.5194 -0.5075 0.068 Uiso 1 1 calc R . A 1
C22 C -0.2116(10) 0.6590(6) -0.4234(7) 0.061(2) Uani 1 1 d . . A 1
H22 H -0.2629 0.7047 -0.4440 0.074 Uiso 1 1 calc R . A 1
C1 C 1.0872(7) 1.1798(5) 0.5965(5) 0.0304(13) Uani 1 1 d . . A 1
O3WB O 0.975(3) 0.037(4) 0.8682(16) 0.130(13) Uani 0.66(6) 1 d . P B 2
O3WA O 1.023(6) 0.112(4) 0.855(3) 0.16(2) Uani 0.34(6) 1 d G P B 1

loop_
_atom_site_aniso_label
_atom_site_aniso_U_11
_atom_site_aniso_U_22
_atom_site_aniso_U_33
_atom_site_aniso_U_23
_atom_site_aniso_U_13
_atom_site_aniso_U_12
Tb1 0.01847(17) 0.02422(17) 0.03340(18) -0.00126(12) 0.00059(11) 0.00679(11)
Cu2 0.0590(10) 0.195(2) 0.1545(18) 0.0863(16) 0.0022(10) -0.0036(11)
Cu1 0.0642(7) 0.0600(7) 0.0642(7) -0.0026(5) -0.0297(6) -0.0033(6)
Cu3 0.0313(6) 0.0980(10) 0.0858(9) -0.0029(7) -0.0064(5) 0.0115(6)
Cl1 0.0335(9) 0.0646(13) 0.0577(11) 0.0136(9) 0.0045(8) 0.0097(9)
Cl3 0.0832(18) 0.0638(15) 0.0827(17) -0.0199(13) -0.0023(14) 0.0195(13)
Cl2 0.089(2) 0.091(2) 0.0832(19) 0.0064(15) 0.0144(15) 0.0261(16)
O1W 0.035(3) 0.041(3) 0.041(3) -0.002(2) 0.009(2) 0.009(2)
O1 0.021(2) 0.035(3) 0.056(3) -0.005(2) 0.002(2) 0.0046(19)
O2W 0.035(3) 0.048(3) 0.044(3) 0.010(2) 0.007(2) 0.021(2)
O3 0.025(2) 0.038(3) 0.039(2) -0.001(2) 0.0025(19) 0.0095(19)
O4 0.029(2) 0.034(2) 0.034(2) -0.0011(19) -0.0022(19) 0.0016(19)
O5 0.028(3) 0.033(3) 0.055(3) 0.007(2) 0.001(2) 0.002(2)
O6 0.044(3) 0.042(3) 0.063(3) 0.003(2) 0.001(2) 0.025(2)
N3 0.048(4) 0.036(3) 0.050(4) 0.004(3) -0.015(3) -0.003(3)
N1 0.032(3) 0.053(4) 0.071(5) 0.003(3) -0.009(3) 0.005(3)
N2 0.050(4) 0.048(4) 0.042(4) 0.002(3) -0.009(3) 0.003(3)
C9 0.029(3) 0.027(3) 0.040(4) 0.001(3) -0.001(3) 0.011(3)
C17 0.031(3) 0.028(3) 0.026(3) 0.005(2) 0.005(2) 0.011(3)
C10 0.033(4) 0.044(4) 0.036(4) 0.005(3) 0.006(3) 0.008(3)
C11 0.036(4) 0.045(4) 0.031(3) 0.002(3) 0.001(3) 0.008(3)
C12 0.037(4) 0.038(4) 0.037(4) 0.004(3) 0.001(3) 0.003(3)
O2 0.035(3) 0.037(3) 0.051(3) -0.006(2) 0.003(2) 0.020(2)
C2 0.027(3) 0.032(4) 0.053(4) -0.011(3) 0.002(3) 0.009(3)
C3 0.027(3) 0.035(4) 0.044(4) -0.008(3) -0.004(3) 0.009(3)
C4 0.027(4) 0.038(4) 0.062(5) -0.004(3) -0.002(3) 0.009(3)
C16 0.043(4) 0.046(4) 0.040(4) 0.001(3) 0.002(3) 0.004(3)
C18 0.029(3) 0.031(3) 0.053(4) 0.010(3) 0.006(3) 0.010(3)
C19 0.036(4) 0.031(4) 0.050(4) 0.005(3) 0.000(3) 0.008(3)
C20 0.041(4) 0.032(4) 0.042(4) 0.003(3) -0.001(3) 0.003(3)
C24 0.045(4) 0.043(4) 0.042(4) 0.007(3) -0.004(3) 0.010(3)
C23 0.065(5) 0.030(4) 0.062(5) 0.001(4) -0.011(4) 0.007(4)
C6 0.068(7) 0.074(7) 0.190(14) -0.072(8) -0.055(8) 0.036(6)
C8 0.026(4) 0.046(4) 0.053(4) -0.002(3) -0.005(3) 0.008(3)
C15 0.070(6) 0.078(6) 0.029(4) 0.003(4) 0.002(4) -0.001(5)
C13 0.042(5) 0.088(7) 0.046(5) 0.005(4) 0.003(4) -0.009(4)
C14 0.063(6) 0.108(9) 0.047(5) 0.009(5) 0.018(4) -0.004(6)
C5 0.048(5) 0.057(6) 0.126(9) -0.033(6) -0.030(6) 0.025(4)
C7 0.060(6) 0.052(6) 0.122(9) -0.029(6) -0.028(6) 0.007(5)
C21 0.046(5) 0.043(4) 0.068(5) 0.013(4) -0.014(4) 0.004(4)
C22 0.063(6) 0.033(4) 0.078(6) 0.015(4) -0.010(5) 0.009(4)
C1 0.023(3) 0.031(3) 0.033(3) 0.003(3) -0.001(2) 0.006(3)
O3WB 0.106(14) 0.17(3) 0.094(12) -0.046(14) 0.001(9) 0.052(16)
O3WA 0.13(4) 0.12(4) 0.21(5) -0.03(3) -0.04(3) 0.07(3)

loop_
_atom_type_symbol
_atom_type_description
_atom_type_scat_dispersion_real
_atom_type_scat_dispersion_imag
_atom_type_scat_source
C C 0.0033 0.0016 'International Tables Vol C Tables 4.2.6.8 and 6.1.1.4'
H H 0.0000 0.0000 'International Tables Vol C Tables 4.2.6.8 and 6.1.1.4'
Cl Cl 0.1484 0.1585 'International Tables Vol C Tables 4.2.6.8 and 6.1.1.4'
Cu Cu 0.3201 1.2651 'International Tables Vol C Tables 4.2.6.8 and 6.1.1.4'
N N 0.0061 0.0033 'International Tables Vol C Tables 4.2.6.8 and 6.1.1.4'
O O 0.0106 0.0060 'International Tables Vol C Tables 4.2.6.8 and 6.1.1.4'
Tb Tb -0.1723 4.1537 'International Tables Vol C Tables 4.2.6.8 and 6.1.1.4'

loop_
_geom_angle_atom_site_label_1
_geom_angle_atom_site_label_2
_geom_angle_atom_site_label_3
_geom_angle
_geom_angle_site_symmetry_1
_geom_angle_site_symmetry_3
O1W Tb1 O3 128.12(15) . .
O1W Tb1 O4 147.41(17) . .
O1 Tb1 O1W 80.00(16) . .
O1 Tb1 O2W 77.06(17) . .
O1 Tb1 O3 130.89(17) . .
O1 Tb1 O4 81.70(16) . .
O2W Tb1 O1W 70.44(16) . .
O2W Tb1 O3 144.72(16) . .
O2W Tb1 O4 130.55(16) . .
O4 Tb1 O3 52.64(14) . .
O5 Tb1 O1W 76.36(17) 2_565 .
O5 Tb1 O1 151.94(18) 2_565 .
O5 Tb1 O2W 80.92(17) 2_565 .
O5 Tb1 O3 76.49(17) 2_565 .
O5 Tb1 O4 126.19(16) 2_565 .
O6 Tb1 O1W 72.05(18) 1_666 .
O6 Tb1 O1 80.58(18) 1_666 .
O6 Tb1 O2W 138.93(18) 1_666 .
O6 Tb1 O3 74.12(17) 1_666 .
O6 Tb1 O4 78.52(18) 1_666 .
O6 Tb1 O5 105.87(19) 1_666 2_565
O6 Tb1 O2 148.67(19) 1_666 2_776
O2 Tb1 O1W 138.81(18) 2_776 .
O2 Tb1 O1 106.32(17) 2_776 .
O2 Tb1 O2W 71.56(17) 2_776 .
O2 Tb1 O3 78.89(16) 2_776 .
O2 Tb1 O4 72.52(17) 2_776 .
O2 Tb1 O5 82.57(18) 2_776 2_565
Cl3 Cu2 Cl1 108.34(13) . .
Cl2 Cu2 Cl1 109.73(14) . .
Cl2 Cu2 Cl3 140.58(18) . .
N3 Cu1 Cl1 99.2(2) . .
N3 Cu1 N2 160.5(3) . .
N2 Cu1 Cl1 97.4(2) . .
Cl1 Cu3 Cl3 100.96(10) . 2_565
N1 Cu3 Cl1 149.1(2) 1_344 .
N1 Cu3 Cl3 105.6(2) 1_344 2_565
Cu2 Cl1 Cu1 80.34(8) . .
Cu3 Cl1 Cu2 83.37(9) . .
Cu3 Cl1 Cu1 106.81(9) . .
Cu2 Cl3 Cu3 82.62(11) . 2_565
Tb1 O1W H1WA 110.1 . .
Tb1 O1W H1WB 110.3 . .
H1WA O1W H1WB 108.7 . .
C1 O1 Tb1 125.9(4) . .
Tb1 O2W H2WA 111.5 . .
Tb1 O2W H2WB 111.6 . .
H2WA O2W H2WB 107.2 . .
C9 O3 Tb1 92.9(4) . .
C9 O4 Tb1 93.7(4) . .
C17 O5 Tb1 136.0(4) . 2_565
C17 O6 Tb1 168.2(5) . 1_444
C24 N3 Cu1 124.7(5) . .
C24 N3 C23 118.3(7) . .
C23 N3 Cu1 116.8(5) . .
C8 N1 Cu3 120.8(6) . 1_766
C7 N1 Cu3 120.8(6) . 1_766
C7 N1 C8 117.9(7) . .
C16 N2 Cu1 120.1(6) . .
C15 N2 Cu1 122.2(5) . .
C15 N2 C16 117.6(7) . .
O3 C9 O4 120.3(6) . .
O3 C9 C10 120.5(6) . .
O4 C9 C10 119.2(6) . .
O5 C17 C18 114.8(5) . .
O6 C17 O5 125.4(6) . .
O6 C17 C18 119.8(6) . .
C9 C10 H10 118.5 . .
C11 C10 C9 123.0(7) . .
C11 C10 H10 118.5 . .
C10 C11 H11 116.5 . .
C10 C11 C12 127.0(7) . .
C12 C11 H11 116.5 . .
C16 C12 C11 118.7(7) . .
C16 C12 C13 117.8(7) . .
C13 C12 C11 123.5(7) . .
C1 O2 Tb1 172.9(5) . 2_776
C3 C2 H2 118.6 . .
C3 C2 C1 122.9(6) . .
C1 C2 H2 118.6 . .
C2 C3 H3 117.0 . .
C2 C3 C4 126.1(6) . .
C4 C3 H3 117.0 . .
C8 C4 C3 119.3(7) . .
C5 C4 C3 123.8(7) . .
C5 C4 C8 116.9(7) . .
N2 C16 C12 123.6(7) . .
N2 C16 H16 118.2 . .
C12 C16 H16 118.2 . .
C17 C18 H18 117.8 . .
C19 C18 C17 124.3(6) . .
C19 C18 H18 117.8 . .
C18 C19 H19 117.9 . .
C18 C19 C20 124.2(7) . .
C20 C19 H19 117.9 . .
C24 C20 C19 119.0(7) . .
C21 C20 C19 123.7(7) . .
C21 C20 C24 117.2(7) . .
N3 C24 C20 123.4(7) . .
N3 C24 H24 118.3 . .
C20 C24 H24 118.3 . .
N3 C23 H23 118.7 . .
N3 C23 C22 122.6(7) . .
C22 C23 H23 118.7 . .
C5 C6 H6 120.0 . .
C7 C6 H6 120.0 . .
C7 C6 C5 120.0(10) . .
N1 C8 C4 123.4(7) . .
N1 C8 H8 118.3 . .
C4 C8 H8 118.3 . .
N2 C15 H15 118.5 . .
N2 C15 C14 123.1(8) . .
C14 C15 H15 118.5 . .
C12 C13 H13 120.7 . .
C14 C13 C12 118.6(8) . .
C14 C13 H13 120.7 . .
C15 C14 C13 119.2(8) . .
C15 C14 H14 120.4 . .
C13 C14 H14 120.4 . .
C4 C5 H5 120.3 . .
C6 C5 C4 119.5(9) . .
C6 C5 H5 120.3 . .
N1 C7 C6 122.3(9) . .
N1 C7 H7 118.9 . .
C6 C7 H7 118.9 . .
C20 C21 H21 119.9 . .
C22 C21 C20 120.2(7) . .
C22 C21 H21 119.9 . .
C23 C22 C21 118.4(8) . .
C23 C22 H22 120.8 . .
C21 C22 H22 120.8 . .
O1 C1 C2 116.1(6) . .
O2 C1 O1 123.7(6) . .
O2 C1 C2 120.2(6) . .

loop_
_geom_bond_atom_site_label_1
_geom_bond_atom_site_label_2
_geom_bond_distance
_geom_bond_site_symmetry_2
Tb1 O1W 2.448(4) .
Tb1 O1 2.331(4) .
Tb1 O2W 2.437(5) .
Tb1 O3 2.489(4) .
Tb1 O4 2.472(5) .
Tb1 O5 2.315(5) 2_565
Tb1 O6 2.305(5) 1_666
Tb1 O2 2.312(4) 2_776
Cu2 Cl1 2.524(4) .
Cu2 Cl3 2.178(4) .
Cu2 Cl2 2.144(4) .
Cu1 Cl1 2.659(2) .
Cu1 N3 1.915(6) .
Cu1 N2 1.917(6) .
Cu3 Cl1 2.197(2) .
Cu3 Cl3 2.474(3) 2_565
Cu3 N1 1.948(7) 1_344
Cl3 Cu3 2.474(3) 2_565
O1W H1WA 0.8654 .
O1W H1WB 0.8643 .
O1 C1 1.269(8) .
O2W H2WA 0.8950 .
O2W H2WB 0.8942 .
O3 C9 1.267(8) .
O4 C9 1.269(8) .
O5 Tb1 2.315(5) 2_565
O5 C17 1.258(8) .
O6 Tb1 2.305(5) 1_444
O6 C17 1.228(8) .
N3 C24 1.335(9) .
N3 C23 1.340(11) .
N1 Cu3 1.948(7) 1_766
N1 C8 1.350(9) .
N1 C7 1.324(12) .
N2 C16 1.347(10) .
N2 C15 1.322(11) .
C9 C10 1.471(9) .
C17 C18 1.485(9) .
C10 H10 0.9300 .
C10 C11 1.315(10) .
C11 H11 0.9300 .
C11 C12 1.468(10) .
C12 C16 1.378(10) .
C12 C13 1.388(11) .
O2 Tb1 2.312(4) 2_776
O2 C1 1.241(8) .
C2 H2 0.9300 .
C2 C3 1.318(9) .
C2 C1 1.489(9) .
C3 H3 0.9300 .
C3 C4 1.472(9) .
C4 C8 1.391(10) .
C4 C5 1.385(11) .
C16 H16 0.9300 .
C18 H18 0.9300 .
C18 C19 1.323(9) .
C19 H19 0.9300 .
C19 C20 1.469(9) .
C20 C24 1.391(10) .
C20 C21 1.384(11) .
C24 H24 0.9300 .
C23 H23 0.9300 .
C23 C22 1.381(12) .
C6 H6 0.9300 .
C6 C5 1.370(13) .
C6 C7 1.370(15) .
C8 H8 0.9300 .
C15 H15 0.9300 .
C15 C14 1.372(13) .
C13 H13 0.9300 .
C13 C14 1.386(12) .
C14 H14 0.9300 .
C5 H5 0.9300 .
C7 H7 0.9300 .
C21 H21 0.9300 .
C21 C22 1.383(11) .
C22 H22 0.9300 .
